data_2105985
loop_
_publ_author_name
'Lamberts, Kevin'
'M\"oller, Andreas'
'Englert, Ulli'

_publ_section_title
;
 Enantiopure and racemic alanine as bridging ligands in Ca and Mn chain
 polymers
;
_journal_coeditor_code GP5078
_journal_issue 6
_journal_name_full 'Acta Crystallographica Section B'
_journal_page_first 989
_journal_page_last 998
_journal_paper_doi 10.1107/S2052520614021398
_journal_volume 70
_journal_year 2014
_chemical_formula_moiety 'C6 H18 Mn N2 O6, 2(I), 2(H2 O)'
_chemical_formula_sum 'C6 H22 I2 Mn N2 O8'
_chemical_formula_weight 558.99
_space_group_crystal_system monoclinic
_space_group_IT_number 14
_space_group_name_Hall '-P 2ybc'
_space_group_name_H-M_alt 'P 1 21/c 1'
_symmetry_space_group_name_Hall '-P 2ybc'
_symmetry_space_group_name_H-M 'P 1 21/c 1'
_atom_sites_solution_hydrogens mixed
_audit_creation_method SHELXL-2013
_cell_angle_alpha 90
_cell_angle_beta 100.047(10)
_cell_angle_gamma 90
_cell_formula_units_Z 2
_cell_length_a 4.794(3)
_cell_length_b 20.114(11)
_cell_length_c 9.482(5)
_cell_measurement_reflns_used 265
_cell_measurement_temperature 100(2)
_cell_measurement_theta_max 18.22
_cell_measurement_theta_min 2.40
_cell_volume 900.3(9)
_computing_structure_refinement 'SHELXL-2013 (Sheldrick, 2013)'
_diffrn_ambient_temperature 100(2)
_diffrn_measured_fraction_theta_full 0.999
_diffrn_measured_fraction_theta_max 0.996
_diffrn_measurement_device_type 'Bruker APEX CCD'
_diffrn_measurement_method 'omega scans'
_diffrn_radiation_monochromator 'multilayer optics'
_diffrn_radiation_source microsource
_diffrn_radiation_type MoK\a
_diffrn_radiation_wavelength 0.71073
_diffrn_reflns_limit_h_max 5
_diffrn_reflns_limit_h_min -5
_diffrn_reflns_limit_k_max 25
_diffrn_reflns_limit_k_min 0
_diffrn_reflns_limit_l_max 11
_diffrn_reflns_limit_l_min 0
_diffrn_reflns_number 3312
_diffrn_reflns_theta_full 25.242
_diffrn_reflns_theta_max 26.373
_diffrn_reflns_theta_min 2.405
_exptl_absorpt_coefficient_mu 4.190
_exptl_absorpt_correction_T_max 0.745373
_exptl_absorpt_correction_T_min 0.326642
_exptl_absorpt_correction_type multi-scan
_exptl_absorpt_process_details 'SADABS (Sheldrick, 1996)'
_exptl_crystal_colour colourless
_exptl_crystal_density_diffrn 2.062
_exptl_crystal_description needle
_exptl_crystal_F_000 534
_exptl_crystal_size_max 0.230
_exptl_crystal_size_mid 0.040
_exptl_crystal_size_min 0.020
_refine_diff_density_max 1.069
_refine_diff_density_min -1.758
_refine_ls_extinction_method none
_refine_ls_goodness_of_fit_ref 1.027
_refine_ls_hydrogen_treatment mixed
_refine_ls_matrix_type full
_refine_ls_number_parameters 111
_refine_ls_number_reflns 3312
_refine_ls_number_restraints 6
_refine_ls_restrained_S_all 1.026
_refine_ls_R_factor_all 0.1049
_refine_ls_R_factor_gt 0.0626
_refine_ls_shift/su_max 0.000
_refine_ls_shift/su_mean 0.000
_refine_ls_structure_factor_coef Fsqd
_refine_ls_weighting_details
;
 w=1/[\s^2^(Fo^2^)+(0.0600P)^2^]
 where P=(Fo^2^+2Fc^2^)/3
;
_refine_ls_weighting_scheme calc
_refine_ls_wR_factor_gt 0.1238
_refine_ls_wR_factor_ref 0.1429
_reflns_number_gt 2231
_reflns_number_total 3312
_reflns_threshold_expression 'I > 2\s(I)'
_cod_data_source_file gp5078sup1.cif
_cod_data_source_block 10
_cod_database_code 2105985
_cod_database_fobs_code 2105985
_shelx_space_group_comment
;
The symmetry employed for this shelxl refinement is uniquely defined
by the following loop, which should always be used as a source of
symmetry information in preference to the above space-group names.
They are only intended as comments.
;
_shelx_estimated_absorpt_t_min 0.446
_shelx_estimated_absorpt_t_max 0.921
_shelxl_version_number 20.13

loop_
_space_group_symop_operation_xyz
'x, y, z'
'-x, y+1/2, -z+1/2'
'-x, -y, -z'
'x, -y-1/2, z-1/2'

loop_
_atom_site_type_symbol
_atom_site_label
_atom_site_fract_x
_atom_site_fract_y
_atom_site_fract_z
_atom_site_U_iso_or_equiv
_atom_site_adp_type
_atom_site_calc_flag
_atom_site_occupancy
I I1 1.16518(16) 0.74663(3) 0.50202(7) 0.0201(2) Uani d 1
Mn Mn1 0.5000 0.5000 0.5000 0.0156(5) Uani d 1
O O1 0.8296(15) 0.5664(3) 0.4572(7) 0.0158(16) Uani d 1
O O2 1.2155(15) 0.5634(3) 0.3541(7) 0.0165(16) Uani d 1
C C1 0.963(2) 0.5804(4) 0.3597(11) 0.015(2) Uani d 1
C C2 0.815(2) 0.6226(5) 0.2343(11) 0.018(2) Uani d 1
H H2 0.9558 0.6551 0.2083 0.021 Uiso calc 1
C C3 0.711(3) 0.5799(5) 0.1055(11) 0.023(2) Uani d 1
H H3A 0.5604 0.5504 0.1264 0.034 Uiso calc 1
H H3B 0.8677 0.5532 0.0825 0.034 Uiso calc 1
H H3C 0.6358 0.6083 0.0236 0.034 Uiso calc 1
N N1 0.584(2) 0.6600(4) 0.2804(10) 0.0172(19) Uani d 1
H H1A 0.48(2) 0.684(4) 0.207(8) 0.021 Uiso d 1
H H1B 0.65(2) 0.689(4) 0.355(8) 0.021 Uiso d 1
H H1C 0.439(17) 0.631(4) 0.290(11) 0.021 Uiso d 1
O O3 0.4664(18) 0.5568(4) 0.6922(9) 0.024(2) Uani d 1
H H3D 0.333(19) 0.581(5) 0.696(13) 0.028 Uiso d 1
H H3E 0.57(2) 0.588(5) 0.700(12) 0.028 Uiso d 1
O O4 0.9751(19) 0.6267(4) 0.7476(8) 0.025(2) Uani d 1
H H4B 0.96(3) 0.651(5) 0.814(6) 0.030 Uiso d 1
H H4A 0.96(3) 0.651(5) 0.678(6) 0.030 Uiso d 1

loop_
_atom_site_aniso_label
_atom_site_aniso_U_11
_atom_site_aniso_U_22
_atom_site_aniso_U_33
_atom_site_aniso_U_12
_atom_site_aniso_U_13
_atom_site_aniso_U_23
I1 0.0220(4) 0.0186(4) 0.0193(4) -0.0021(3) 0.0023(3) -0.0029(3)
Mn1 0.0135(12) 0.0159(11) 0.0177(11) -0.0003(10) 0.0034(10) 0.0022(9)
O1 0.018(4) 0.015(3) 0.015(4) -0.001(3) 0.002(3) 0.003(3)
O2 0.014(4) 0.016(4) 0.022(4) 0.001(3) 0.010(3) 0.003(3)
C1 0.016(6) 0.009(5) 0.022(6) -0.001(5) 0.004(5) 0.000(4)
C2 0.012(6) 0.016(5) 0.027(6) 0.002(4) 0.006(5) 0.001(4)
C3 0.026(7) 0.026(6) 0.016(5) 0.004(5) 0.001(5) 0.001(4)
N1 0.013(5) 0.014(4) 0.023(5) 0.001(4) 0.002(5) 0.001(4)
O3 0.023(5) 0.012(4) 0.037(5) 0.001(3) 0.008(4) -0.003(3)
O4 0.033(5) 0.028(5) 0.015(4) -0.007(4) 0.007(4) -0.002(3)

loop_
_atom_type_symbol
_atom_type_description
_atom_type_scat_dispersion_real
_atom_type_scat_dispersion_imag
_atom_type_scat_source
C C 0.0033 0.0016 'International Tables Vol C Tables 4.2.6.8 and 6.1.1.4'
H H 0.0000 0.0000 'International Tables Vol C Tables 4.2.6.8 and 6.1.1.4'
N N 0.0061 0.0033 'International Tables Vol C Tables 4.2.6.8 and 6.1.1.4'
O O 0.0106 0.0060 'International Tables Vol C Tables 4.2.6.8 and 6.1.1.4'
Mn Mn 0.3368 0.7283 'International Tables Vol C Tables 4.2.6.8 and 6.1.1.4'
I I -0.4742 1.8119 'International Tables Vol C Tables 4.2.6.8 and 6.1.1.4'

loop_
_geom_angle_atom_site_label_1
_geom_angle_atom_site_label_2
_geom_angle_atom_site_label_3
_geom_angle_site_symmetry_1
_geom_angle_site_symmetry_3
_geom_angle
O1 Mn1 O1 3_666 . 180.0(3)
O1 Mn1 O2 3_666 3_766 85.2(3)
O1 Mn1 O2 . 3_766 94.8(3)
O1 Mn1 O2 3_666 1_455 94.8(3)
O1 Mn1 O2 . 1_455 85.2(3)
O2 Mn1 O2 3_766 1_455 180.0
O1 Mn1 O3 3_666 3_666 89.8(3)
O1 Mn1 O3 . 3_666 90.2(3)
O2 Mn1 O3 3_766 3_666 95.5(3)
O2 Mn1 O3 1_455 3_666 84.5(3)
O1 Mn1 O3 3_666 . 90.2(3)
O1 Mn1 O3 . . 89.8(3)
O2 Mn1 O3 3_766 . 84.5(3)
O2 Mn1 O3 1_455 . 95.5(3)
O3 Mn1 O3 3_666 . 180.0
C1 O1 Mn1 . . 140.0(6)
C1 O2 Mn1 . 1_655 128.9(6)
O1 C1 O2 . . 126.0(9)
O1 C1 C2 . . 118.5(9)
O2 C1 C2 . . 115.6(9)
N1 C2 C3 . . 111.8(9)
N1 C2 C1 . . 108.9(8)
C3 C2 C1 . . 110.9(8)
N1 C2 H2 . . 108.4
C3 C2 H2 . . 108.4
C1 C2 H2 . . 108.4
C2 C3 H3A . . 109.5
C2 C3 H3B . . 109.5
H3A C3 H3B . . 109.5
C2 C3 H3C . . 109.5
H3A C3 H3C . . 109.5
H3B C3 H3C . . 109.5
C2 N1 H1A . . 113(7)
C2 N1 H1B . . 112(7)
H1A N1 H1B . . 108(9)
C2 N1 H1C . . 109(7)
H1A N1 H1C . . 94(9)
H1B N1 H1C . . 119(9)
Mn1 O3 H3D . . 121(9)
Mn1 O3 H3E . . 110(9)
H3D O3 H3E . . 92(10)
H4B O4 H4A . . 106(9)

loop_
_geom_bond_atom_site_label_1
_geom_bond_atom_site_label_2
_geom_bond_site_symmetry_2
_geom_bond_distance
Mn1 O1 3_666 2.161(7)
Mn1 O1 . 2.161(7)
Mn1 O2 3_766 2.177(7)
Mn1 O2 1_455 2.177(7)
Mn1 O3 3_666 2.180(8)
Mn1 O3 . 2.180(8)
O1 C1 . 1.243(12)
O2 C1 . 1.270(12)
O2 Mn1 1_655 2.177(7)
C1 C2 . 1.530(13)
C2 N1 . 1.467(13)
C2 C3 . 1.507(13)
C2 H2 . 1.0000
C3 H3A . 0.9800
C3 H3B . 0.9800
C3 H3C . 0.9800
N1 H1A . 0.93(5)
N1 H1B . 0.93(5)
N1 H1C . 0.93(5)
O3 H3D . 0.81(7)
O3 H3E . 0.80(7)
O4 H4B . 0.81(5)
O4 H4A . 0.81(5)
